data_7006894
loop_
_publ_author_name
'Bishop, Peter T.'
'Cowley, Andrew R.'
'Dilworth, Jonathan R.'
'Saunders, Andrew J.'
'Woollard-Shore, John G'

_publ_section_title
;
 Substituent dependence of the reactions of [RuCl2(PPh3)3] with bulky
 aromatic thiols.
;
_journal_issue 10
_journal_name_full 'Dalton transactions (Cambridge, England : 2003)'
_journal_page_first 1267
_journal_page_last 1270
_journal_paper_doi 10.1039/b515244e
_journal_year 2006
_chemical_compound_source
;
synthesis as described
;
_chemical_formula_moiety ' C66 H76 P2 Ru S2, 2(C3 H6 O) '
_chemical_formula_sum 'C72 H88 O2 P2 Ru S2'
_chemical_formula_weight 1212.64
_chemical_name_systematic
;
?
;
_space_group_IT_number 2
_symmetry_cell_setting triclinic
_symmetry_space_group_name_Hall '-P 1'
_symmetry_space_group_name_H-M 'P -1'
_atom_sites_solution_hydrogens geom
_atom_sites_solution_primary direct
_cell_angle_alpha 106.9647(6)
_cell_angle_beta 91.7024(6)
_cell_angle_gamma 98.7577(6)
_cell_formula_units_Z 2
_cell_length_a 12.1170(2)
_cell_length_b 13.7658(2)
_cell_length_c 20.7248(3)
_cell_measurement_reflns_used 41524
_cell_measurement_temperature 150
_cell_measurement_theta_max 28
_cell_measurement_theta_min 5
_cell_volume 3257.86(9)
_computing_cell_refinement
;
KappaCCD software 'DENZO' (Otwinowski & Minor, 1996)
;
_computing_data_collection
;
KappaCCD software 'Collect' (Nonius, 2000)
;
_computing_data_reduction
;
KappaCCD software 'DENZO' (Otwinowski & Minor, 1996)
;
_computing_publication_material
;
CRYSTALS (Watkin et al, 2001)
;
_computing_structure_refinement
;
CRYSTALS (Watkin et al, 2001)
;
_computing_structure_solution 'SIR92 (Giacovazzo et al, 1992)'
_diffrn_ambient_temperature 150
_diffrn_measured_fraction_theta_full 0.992
_diffrn_measured_fraction_theta_max 0.992
_diffrn_measurement_device_type
;
Nonius KappaCCD
;
_diffrn_measurement_method \w
_diffrn_radiation_monochromator graphite
_diffrn_radiation_type 'Mo K\a'
_diffrn_radiation_wavelength 0.71073
_diffrn_reflns_av_R_equivalents 0.043
_diffrn_reflns_limit_h_max 15
_diffrn_reflns_limit_h_min -15
_diffrn_reflns_limit_k_max 17
_diffrn_reflns_limit_k_min -17
_diffrn_reflns_limit_l_max 26
_diffrn_reflns_limit_l_min -26
_diffrn_reflns_number 41524
_diffrn_reflns_theta_full 27.503
_diffrn_reflns_theta_max 27.503
_diffrn_reflns_theta_min 5.099
_diffrn_standards_decay_% 0.00
_diffrn_standards_interval_count 0
_diffrn_standards_interval_time 0
_diffrn_standards_number 0
_exptl_absorpt_coefficient_mu 0.397
_exptl_absorpt_correction_T_max 0.93
_exptl_absorpt_correction_T_min 0.91
_exptl_absorpt_correction_type multi-scan
_exptl_absorpt_process_details
;
Denzo/Scalepack (Otwinowski & Minor, 1996)
;
_exptl_crystal_colour ' green-brown '
_exptl_crystal_density_diffrn 1.236
_exptl_crystal_description ' block '
_exptl_crystal_F_000 1284
_exptl_crystal_size_max 0.24
_exptl_crystal_size_mid 0.24
_exptl_crystal_size_min 0.18
_refine_diff_density_max 0.61
_refine_diff_density_min -0.61
_refine_ls_extinction_method None
_refine_ls_goodness_of_fit_ref 1.0985
_refine_ls_hydrogen_treatment mixed
_refine_ls_matrix_type full
_refine_ls_number_parameters 708
_refine_ls_number_reflns 10682
_refine_ls_number_restraints 24
_refine_ls_R_factor_all 0.0598
_refine_ls_R_factor_gt 0.0364
_refine_ls_shift/su_max 0.014153
_refine_ls_structure_factor_coef F
_refine_ls_weighting_details
;
Method, part 1, Chebychev polynomial, (Watkin, 1994, Prince, 1982)
[weight] = 1.0/[A~0~*T~0~(x)+A~1~*T~1~(x) ... +A~n-1~]*T~n-1~(x)]
where A~i~ are the Chebychev coefficients listed below and x= Fcalc/Fmax
Method = Robust Weighting (Prince, 1982)
W = [weight] * [1-(deltaF/6*sigmaF)^2^]^2^
A~i~ are:
0.699 0.228 0.412
;
_refine_ls_weighting_scheme calc
_refine_ls_wR_factor_all 0.0547
_refine_ls_wR_factor_gt 0.0405
_refine_ls_wR_factor_ref 0.0405
_reflns_limit_h_max 15
_reflns_limit_h_min -15
_reflns_limit_k_max 17
_reflns_limit_k_min -17
_reflns_limit_l_max 26
_reflns_limit_l_min 0
_reflns_number_gt 10682
_reflns_number_total 14748
_reflns_threshold_expression I>3.00u(I)
_cod_data_source_file b515244e.txt
_cod_data_source_block arc839
_cod_depositor_comments
;
The following automatic conversions were performed:
'_atom_site_refinement_disorder_assembly' tag replaced with
'_atom_site_disorder_assembly'.

'_atom_site_refinement_disorder_group'
tag replaced with '_atom_site_disorder_group'.

Automatic conversion script
Id: cif_correct_tags 1383 2010-08-28 14:59:44Z saulius 

The following automatic conversions were performed:
'_symmetry_cell_setting' value 'Triclinic' changed to 'triclinic'
according to '/home/saulius/struct/CIF-dictionaries/cif_core.dic'
dictionary named 'cif_core.dic' version 2.4.1 from 2010-06-29.

Automatic conversion script
Id: cif_fix_enum 1527 2010-12-29 10:47:43Z saulius 
;
_cod_original_sg_symbol_H-M 'P -1 '
_cod_original_formula_sum ' C72 H88 O2 P2 Ru S2 '
_cod_database_code 7006894

loop_
_symmetry_equiv_pos_as_xyz
x,y,z
-x,-y,-z

loop_
_atom_site_label
_atom_site_type_symbol
_atom_site_fract_x
_atom_site_fract_y
_atom_site_fract_z
_atom_site_U_iso_or_equiv
_atom_site_occupancy
_atom_site_adp_type
_atom_site_refinement_flags_posn
_atom_site_refinement_flags_adp
_atom_site_refinement_flags_occupancy
_atom_site_disorder_assembly
_atom_site_disorder_group
Ru1 Ru 0.571349(15) 0.470708(14) 0.252436(9) 0.0172 1.0000 Uani . . . . .
S1 S 0.56051(5) 0.42619(5) 0.35047(3) 0.0261 1.0000 Uani . . . . .
C1 C 0.4817(2) 0.29950(19) 0.33518(12) 0.0261 1.0000 Uani . . . . .
C2 C 0.5422(3) 0.2174(2) 0.33170(12) 0.0336 1.0000 Uani . . . . .
C3 C 0.4819(3) 0.1205(2) 0.32468(15) 0.0447 1.0000 Uani . . . . .
C4 C 0.3669(4) 0.1001(2) 0.31995(15) 0.0515 1.0000 Uani D . . . .
C5 C 0.3086(3) 0.1817(3) 0.32455(16) 0.0447 1.0000 Uani . . . . .
C6 C 0.3639(2) 0.2823(2) 0.33327(13) 0.0322 1.0000 Uani . . . . .
C7 C 0.6696(3) 0.2356(3) 0.33962(15) 0.0406 1.0000 Uani . . . . .
C8 C 0.7229(4) 0.1407(4) 0.30682(18) 0.0660 1.0000 Uani . . . . .
C9 C 0.7104(3) 0.2785(3) 0.41448(16) 0.0459 1.0000 Uani . . . . .
C10 C 0.3169(5) -0.0127(4) 0.3106(2) 0.0387(14) 0.652(12) Uiso D . P 1 1
C11 C 0.2281(6) -0.0487(5) 0.2473(3) 0.0509(17) 0.652(12) Uiso D . P 1 1
C12 C 0.2591(5) -0.0226(4) 0.3724(3) 0.0500(17) 0.652(12) Uiso D . P 1 1
C80 C 0.2693(9) 0.0046(7) 0.3127(4) 0.045(3) 0.348(12) Uiso D . P 1 2
C81 C 0.2590(8) -0.0659(7) 0.2424(4) 0.029(2) 0.348(12) Uiso D . P 1 2
C82 C 0.3156(15) -0.0533(12) 0.3559(8) 0.093(6) 0.348(12) Uiso D . P 1 2
C13 C 0.2998(2) 0.3711(2) 0.34599(15) 0.0358 1.0000 Uani . . . . .
C14 C 0.1796(3) 0.3428(3) 0.31346(19) 0.0558 1.0000 Uani . . . . .
C15 C 0.3004(3) 0.4232(3) 0.42245(16) 0.0431 1.0000 Uani . . . . .
S2 S 0.60279(5) 0.39828(5) 0.14229(3) 0.0236 1.0000 Uani . . . . .
C16 C 0.6936(2) 0.30685(18) 0.14128(11) 0.0228 1.0000 Uani . . . . .
C17 C 0.6452(2) 0.20281(19) 0.13208(12) 0.0256 1.0000 Uani . . . . .
C18 C 0.7162(3) 0.1305(2) 0.12632(15) 0.0378 1.0000 Uani . . . . .
C19 C 0.8322(3) 0.1571(2) 0.12864(18) 0.0478 1.0000 Uani D . . . .
C20 C 0.8772(2) 0.2586(2) 0.13758(17) 0.0440 1.0000 Uani . . . . .
C21 C 0.8110(2) 0.3349(2) 0.14338(13) 0.0303 1.0000 Uani . . . . .
C22 C 0.5187(2) 0.16880(19) 0.12399(12) 0.0274 1.0000 Uani . . . . .
C23 C 0.4779(3) 0.0703(2) 0.14258(16) 0.0433 1.0000 Uani . . . . .
C24 C 0.4752(2) 0.1556(2) 0.05106(14) 0.0347 1.0000 Uani . . . . .
C25 C 0.9180(4) 0.0833(4) 0.1151(3) 0.0356(15) 0.609(12) Uiso D . P 2 1
C26 C 0.9690(7) 0.0866(6) 0.1899(4) 0.054(2) 0.609(12) Uiso D . P 2 1
C27 C 0.8594(5) -0.0290(5) 0.0804(3) 0.0536(19) 0.609(12) Uiso D . P 2 1
C95 C 0.8865(8) 0.0625(7) 0.1338(5) 0.055(3) 0.391(12) Uiso D . P 2 2
C96 C 0.9881(8) 0.0917(7) 0.1753(5) 0.039(2) 0.391(12) Uiso D . P 2 2
C97 C 0.9079(11) 0.0064(10) 0.0620(6) 0.078(4) 0.391(12) Uiso D . P 2 2
C28 C 0.8642(2) 0.4439(2) 0.14712(14) 0.0349 1.0000 Uani . . . . .
C29 C 0.9855(3) 0.4762(3) 0.17774(17) 0.0489 1.0000 Uani . . . . .
C30 C 0.8586(3) 0.4589(3) 0.07677(16) 0.0485 1.0000 Uani . . . . .
P1 P 0.43830(5) 0.54059(4) 0.21209(3) 0.0184 1.0000 Uani . . . . .
C31 C 0.33687(19) 0.44088(19) 0.15042(12) 0.0240 1.0000 Uani . . . . .
C32 C 0.3089(2) 0.3458(2) 0.16211(14) 0.0294 1.0000 Uani . . . . .
C33 C 0.2299(2) 0.2679(2) 0.11891(16) 0.0394 1.0000 Uani . . . . .
C34 C 0.1788(2) 0.2846(3) 0.06325(15) 0.0445 1.0000 Uani . . . . .
C35 C 0.2054(2) 0.3779(3) 0.05114(14) 0.0388 1.0000 Uani . . . . .
C36 C 0.2836(2) 0.4565(2) 0.09429(13) 0.0317 1.0000 Uani . . . . .
C37 C 0.34385(19) 0.60181(17) 0.27333(11) 0.0209 1.0000 Uani . . . . .
C38 C 0.3660(2) 0.6212(2) 0.34236(13) 0.0271 1.0000 Uani . . . . .
C39 C 0.2927(2) 0.6674(2) 0.38774(14) 0.0339 1.0000 Uani . . . . .
C40 C 0.1966(2) 0.6933(2) 0.36429(14) 0.0332 1.0000 Uani . . . . .
C41 C 0.1739(2) 0.6738(2) 0.29537(15) 0.0348 1.0000 Uani . . . . .
C42 C 0.2462(2) 0.6280(2) 0.25026(13) 0.0306 1.0000 Uani . . . . .
C43 C 0.4775(2) 0.63765(18) 0.16858(12) 0.0227 1.0000 Uani . . . . .
C44 C 0.5138(2) 0.6090(2) 0.10311(13) 0.0286 1.0000 Uani . . . . .
C45 C 0.5528(3) 0.6831(2) 0.07224(14) 0.0356 1.0000 Uani . . . . .
C46 C 0.5586(3) 0.7871(2) 0.10701(16) 0.0398 1.0000 Uani . . . . .
C47 C 0.5230(3) 0.8161(2) 0.17153(15) 0.0363 1.0000 Uani . . . . .
C48 C 0.4821(2) 0.74202(19) 0.20230(13) 0.0280 1.0000 Uani . . . . .
P2 P 0.69127(5) 0.61149(4) 0.31392(3) 0.0191 1.0000 Uani . . . . .
C49 C 0.8042(2) 0.5726(2) 0.35725(12) 0.0254 1.0000 Uani . . . . .
C50 C 0.8374(2) 0.4797(2) 0.32445(14) 0.0299 1.0000 Uani . . . . .
C51 C 0.9257(2) 0.4469(2) 0.35262(16) 0.0388 1.0000 Uani . . . . .
C52 C 0.9803(2) 0.5073(3) 0.41397(16) 0.0403 1.0000 Uani . . . . .
C53 C 0.9483(2) 0.6003(3) 0.44682(15) 0.0402 1.0000 Uani . . . . .
C54 C 0.8606(2) 0.6337(2) 0.41894(14) 0.0326 1.0000 Uani . . . . .
C55 C 0.77489(19) 0.69084(18) 0.26912(12) 0.0222 1.0000 Uani . . . . .
C56 C 0.7589(2) 0.67253(19) 0.19964(12) 0.0270 1.0000 Uani . . . . .
C57 C 0.8266(2) 0.7325(2) 0.16755(14) 0.0352 1.0000 Uani . . . . .
C58 C 0.9110(2) 0.8100(2) 0.20442(15) 0.0358 1.0000 Uani . . . . .
C59 C 0.9276(2) 0.8289(2) 0.27390(15) 0.0375 1.0000 Uani . . . . .
C60 C 0.8599(2) 0.7700(2) 0.30629(14) 0.0323 1.0000 Uani . . . . .
C61 C 0.6401(2) 0.70957(18) 0.38112(12) 0.0242 1.0000 Uani . . . . .
C62 C 0.6145(2) 0.6900(2) 0.44244(13) 0.0310 1.0000 Uani . . . . .
C63 C 0.5665(3) 0.7603(2) 0.49138(14) 0.0391 1.0000 Uani . . . . .
C64 C 0.5421(3) 0.8485(2) 0.47936(16) 0.0445 1.0000 Uani . . . . .
C65 C 0.5670(3) 0.8684(2) 0.41930(16) 0.0409 1.0000 Uani . . . . .
C66 C 0.6168(2) 0.7995(2) 0.37047(13) 0.0295 1.0000 Uani . . . . .
O1 O 0.0100(3) 0.8756(2) 0.46160(17) 0.0835 1.0000 Uani . . . . .
C67 C 0.0506(4) 0.9006(3) 0.5202(2) 0.0657 1.0000 Uani . . . . .
C68 C -0.0095(6) 0.8745(5) 0.5757(3) 0.1035 1.0000 Uani . . . . .
C69 C 0.1660(4) 0.9593(4) 0.5398(3) 0.0849 1.0000 Uani . . . . .
O2 O 0.0539(3) 0.7987(4) 0.05798(18) 0.0969 1.0000 Uani . . . . .
C70 C 0.1457(3) 0.7843(3) 0.06616(15) 0.0446 1.0000 Uani . . . . .
C71 C 0.1632(5) 0.7053(4) 0.0999(2) 0.0804 1.0000 Uani . . . . .
C72 C 0.2459(5) 0.8340(5) 0.0424(2) 0.1079 1.0000 Uani . . . . .
H31 H 0.5240 0.0628 0.3230 0.0528 1.0000 Uiso . . . . .
H51 H 0.2249 0.1679 0.3215 0.0507 1.0000 Uiso . . . . .
H71 H 0.6942 0.2863 0.3147 0.0530 1.0000 Uiso . . . . .
H81 H 0.8063 0.1595 0.3145 0.0834 1.0000 Uiso . . . . .
H82 H 0.6964 0.0850 0.3275 0.0834 1.0000 Uiso . . . . .
H83 H 0.7008 0.1157 0.2571 0.0834 1.0000 Uiso . . . . .
H91 H 0.7942 0.2902 0.4192 0.0564 1.0000 Uiso . . . . .
H92 H 0.6804 0.2281 0.4386 0.0564 1.0000 Uiso . . . . .
H93 H 0.6835 0.3452 0.4346 0.0564 1.0000 Uiso . . . . .
H101 H 0.3773 -0.0559 0.3037 0.0464 0.652 Uiso . . . 1 1
H111 H 0.1937 -0.1224 0.2397 0.0611 0.652 Uiso . . . 1 1
H112 H 0.1683 -0.0048 0.2557 0.0611 0.652 Uiso . . . 1 1
H113 H 0.2661 -0.0419 0.2063 0.0611 0.652 Uiso . . . 1 1
H121 H 0.2269 -0.0965 0.3656 0.0600 0.652 Uiso . . . 1 1
H122 H 0.3146 0.0026 0.4128 0.0600 0.652 Uiso . . . 1 1
H123 H 0.1977 0.0195 0.3797 0.0600 0.652 Uiso . . . 1 1
H801 H 0.1960 0.0270 0.3248 0.0544 0.348 Uiso . . . 1 2
H811 H 0.1978 -0.1257 0.2379 0.0342 0.348 Uiso . . . 1 2
H812 H 0.3313 -0.0914 0.2320 0.0342 0.348 Uiso . . . 1 2
H813 H 0.2408 -0.0280 0.2101 0.0342 0.348 Uiso . . . 1 2
H821 H 0.2597 -0.1154 0.3546 0.1119 0.348 Uiso . . . 1 2
H822 H 0.3313 -0.0075 0.4037 0.1119 0.348 Uiso . . . 1 2
H823 H 0.3866 -0.0753 0.3382 0.1119 0.348 Uiso . . . 1 2
H131 H 0.3398 0.4197 0.3234 0.0450 1.0000 Uiso . . . . .
H141 H 0.1435 0.4058 0.3244 0.0696 1.0000 Uiso . . . . .
H142 H 0.1361 0.2899 0.3315 0.0696 1.0000 Uiso . . . . .
H143 H 0.1806 0.3143 0.2633 0.0696 1.0000 Uiso . . . . .
H151 H 0.2578 0.4819 0.4305 0.0550 1.0000 Uiso . . . . .
H152 H 0.3794 0.4496 0.4422 0.0550 1.0000 Uiso . . . . .
H153 H 0.2644 0.3720 0.4444 0.0550 1.0000 Uiso . . . . .
H181 H 0.6828 0.0571 0.1203 0.0439 1.0000 Uiso . . . . .
H201 H 0.9605 0.2784 0.1400 0.0481 1.0000 Uiso . . . . .
H221 H 0.4877 0.2247 0.1571 0.0323 1.0000 Uiso . . . . .
H231 H 0.3943 0.0537 0.1358 0.0505 1.0000 Uiso . . . . .
H232 H 0.5021 0.0808 0.1910 0.0505 1.0000 Uiso . . . . .
H233 H 0.5107 0.0121 0.1130 0.0505 1.0000 Uiso . . . . .
H241 H 0.3921 0.1332 0.0458 0.0412 1.0000 Uiso . . . . .
H242 H 0.4940 0.2226 0.0409 0.0412 1.0000 Uiso . . . . .
H243 H 0.5111 0.1022 0.0190 0.0412 1.0000 Uiso . . . . .
H251 H 0.9752 0.1039 0.0856 0.0427 0.609 Uiso . . . 2 1
H261 H 1.0258 0.0398 0.1846 0.0649 0.609 Uiso . . . 2 1
H262 H 1.0052 0.1586 0.2151 0.0649 0.609 Uiso . . . 2 1
H263 H 0.9070 0.0634 0.2156 0.0649 0.609 Uiso . . . 2 1
H271 H 0.9167 -0.0756 0.0720 0.0644 0.609 Uiso . . . 2 1
H272 H 0.8038 -0.0506 0.1104 0.0644 0.609 Uiso . . . 2 1
H273 H 0.8199 -0.0334 0.0363 0.0644 0.609 Uiso . . . 2 1
H951 H 0.8351 0.0189 0.1551 0.0655 0.391 Uiso . . . 2 2
H961 H 1.0184 0.0287 0.1766 0.0466 0.391 Uiso . . . 2 2
H962 H 1.0435 0.1356 0.1564 0.0466 0.391 Uiso . . . 2 2
H963 H 0.9740 0.1315 0.2222 0.0466 0.391 Uiso . . . 2 2
H971 H 0.9426 -0.0551 0.0617 0.0931 0.391 Uiso . . . 2 2
H972 H 0.9598 0.0537 0.0436 0.0931 0.391 Uiso . . . 2 2
H973 H 0.8354 -0.0164 0.0333 0.0931 0.391 Uiso . . . 2 2
H281 H 0.8192 0.4893 0.1786 0.0379 1.0000 Uiso . . . . .
H291 H 1.0136 0.5486 0.1782 0.0531 1.0000 Uiso . . . . .
H292 H 1.0332 0.4291 0.1499 0.0531 1.0000 Uiso . . . . .
H293 H 0.9891 0.4719 0.2251 0.0531 1.0000 Uiso . . . . .
H301 H 0.8939 0.5309 0.0800 0.0561 1.0000 Uiso . . . . .
H302 H 0.8997 0.4091 0.0456 0.0561 1.0000 Uiso . . . . .
H303 H 0.7785 0.4465 0.0588 0.0561 1.0000 Uiso . . . . .
H321 H 0.3460 0.3332 0.2020 0.0334 1.0000 Uiso . . . . .
H331 H 0.2100 0.2002 0.1281 0.0427 1.0000 Uiso . . . . .
H341 H 0.1227 0.2286 0.0319 0.0451 1.0000 Uiso . . . . .
H351 H 0.1682 0.3896 0.0110 0.0430 1.0000 Uiso . . . . .
H361 H 0.3017 0.5244 0.0851 0.0366 1.0000 Uiso . . . . .
H381 H 0.4348 0.6019 0.3598 0.0327 1.0000 Uiso . . . . .
H391 H 0.3098 0.6819 0.4375 0.0401 1.0000 Uiso . . . . .
H401 H 0.1439 0.7259 0.3968 0.0388 1.0000 Uiso . . . . .
H411 H 0.1049 0.6929 0.2781 0.0408 1.0000 Uiso . . . . .
H421 H 0.2284 0.6134 0.2006 0.0360 1.0000 Uiso . . . . .
H441 H 0.5117 0.5345 0.0784 0.0356 1.0000 Uiso . . . . .
H451 H 0.5766 0.6619 0.0251 0.0459 1.0000 Uiso . . . . .
H461 H 0.5884 0.8407 0.0853 0.0511 1.0000 Uiso . . . . .
H471 H 0.5266 0.8909 0.1963 0.0443 1.0000 Uiso . . . . .
H481 H 0.4559 0.7638 0.2489 0.0344 1.0000 Uiso . . . . .
H501 H 0.7978 0.4357 0.2802 0.0368 1.0000 Uiso . . . . .
H511 H 0.9493 0.3800 0.3285 0.0498 1.0000 Uiso . . . . .
H521 H 1.0430 0.4837 0.4346 0.0526 1.0000 Uiso . . . . .
H531 H 0.9885 0.6439 0.4910 0.0489 1.0000 Uiso . . . . .
H541 H 0.8381 0.7012 0.4430 0.0389 1.0000 Uiso . . . . .
H561 H 0.6986 0.6161 0.1726 0.0324 1.0000 Uiso . . . . .
H571 H 0.8142 0.7194 0.1176 0.0433 1.0000 Uiso . . . . .
H581 H 0.9599 0.8524 0.1811 0.0438 1.0000 Uiso . . . . .
H591 H 0.9884 0.8851 0.3007 0.0430 1.0000 Uiso . . . . .
H601 H 0.8720 0.7842 0.3563 0.0366 1.0000 Uiso . . . . .
H621 H 0.6308 0.6255 0.4508 0.0368 1.0000 Uiso . . . . .
H631 H 0.5498 0.7468 0.5353 0.0450 1.0000 Uiso . . . . .
H641 H 0.5063 0.8983 0.5142 0.0495 1.0000 Uiso . . . . .
H651 H 0.5491 0.9324 0.4109 0.0480 1.0000 Uiso . . . . .
H661 H 0.6359 0.8150 0.3275 0.0344 1.0000 Uiso . . . . .
H681 H -0.0860 0.8353 0.5576 0.1150 1.0000 Uiso . . . . .
H682 H -0.0162 0.9393 0.6119 0.1150 1.0000 Uiso . . . . .
H683 H 0.0330 0.8313 0.5950 0.1150 1.0000 Uiso . . . . .
H691 H 0.1994 0.9731 0.4991 0.1006 1.0000 Uiso . . . . .
H692 H 0.1635 1.0261 0.5751 0.1006 1.0000 Uiso . . . . .
H693 H 0.2127 0.9182 0.5583 0.1006 1.0000 Uiso . . . . .
H711 H 0.0900 0.6768 0.1139 0.0958 1.0000 Uiso . . . . .
H712 H 0.2171 0.7378 0.1408 0.0958 1.0000 Uiso . . . . .
H713 H 0.1942 0.6484 0.0677 0.0958 1.0000 Uiso . . . . .
H721 H 0.2246 0.8853 0.0207 0.1174 1.0000 Uiso . . . . .
H722 H 0.3021 0.8700 0.0816 0.1174 1.0000 Uiso . . . . .
H723 H 0.2792 0.7806 0.0086 0.1174 1.0000 Uiso . . . . .

loop_
_atom_site_aniso_label
_atom_site_aniso_U_11
_atom_site_aniso_U_22
_atom_site_aniso_U_33
_atom_site_aniso_U_23
_atom_site_aniso_U_13
_atom_site_aniso_U_12
Ru1 0.01842(9) 0.01675(9) 0.01717(9) 0.00588(6) 0.00124(6) 0.00369(6)
S1 0.0271(3) 0.0297(3) 0.0222(3) 0.0131(2) -0.0006(2) -0.0027(2)
C1 0.0346(13) 0.0267(12) 0.0161(11) 0.0073(9) 0.0026(9) 0.0001(10)
C2 0.0529(17) 0.0332(14) 0.0162(11) 0.0080(10) 0.0057(11) 0.0105(12)
C3 0.077(2) 0.0291(14) 0.0261(14) 0.0064(11) 0.0065(14) 0.0059(15)
C4 0.090(3) 0.0276(15) 0.0285(15) 0.0071(12) -0.0002(16) -0.0108(16)
C5 0.0460(17) 0.0475(18) 0.0333(15) 0.0142(13) -0.0004(13) -0.0179(14)
C6 0.0363(14) 0.0369(14) 0.0218(12) 0.0122(11) 0.0020(10) -0.0058(11)
C7 0.0502(17) 0.0532(18) 0.0289(14) 0.0198(13) 0.0106(12) 0.0252(15)
C8 0.083(3) 0.088(3) 0.0373(18) 0.0141(18) 0.0088(18) 0.055(2)
C9 0.0527(19) 0.0552(19) 0.0330(15) 0.0135(14) 0.0026(13) 0.0183(16)
C13 0.0264(13) 0.0512(17) 0.0348(14) 0.0225(13) 0.0048(11) 0.0024(12)
C14 0.0270(15) 0.091(3) 0.056(2) 0.037(2) 0.0042(14) 0.0001(16)
C15 0.0459(17) 0.0531(19) 0.0386(16) 0.0210(14) 0.0122(13) 0.0179(14)
S2 0.0289(3) 0.0235(3) 0.0187(3) 0.0034(2) 0.0013(2) 0.0107(2)
C16 0.0271(12) 0.0241(11) 0.0167(10) 0.0031(9) 0.0008(9) 0.0092(9)
C17 0.0332(13) 0.0239(11) 0.0190(11) 0.0035(9) 0.0009(9) 0.0087(10)
C18 0.0481(17) 0.0243(13) 0.0373(15) 0.0017(11) -0.0083(13) 0.0125(12)
C19 0.0443(17) 0.0355(16) 0.0546(19) -0.0058(14) -0.0156(14) 0.0213(13)
C20 0.0285(14) 0.0449(17) 0.0468(18) -0.0084(14) -0.0045(12) 0.0153(13)
C21 0.0294(13) 0.0324(13) 0.0236(12) -0.0027(10) 0.0023(10) 0.0105(11)
C22 0.0327(13) 0.0249(12) 0.0232(12) 0.0055(9) 0.0044(10) 0.0035(10)
C23 0.0583(19) 0.0332(15) 0.0348(15) 0.0111(12) 0.0055(14) -0.0058(13)
C24 0.0360(14) 0.0365(15) 0.0304(14) 0.0100(11) -0.0054(11) 0.0037(12)
C28 0.0297(13) 0.0360(14) 0.0290(13) -0.0030(11) 0.0053(11) 0.0000(11)
C29 0.0294(14) 0.058(2) 0.0458(18) -0.0003(15) 0.0064(13) -0.0040(14)
C30 0.0548(19) 0.0489(19) 0.0366(17) 0.0091(14) 0.0093(14) -0.0009(15)
P1 0.0200(3) 0.0185(3) 0.0167(3) 0.0048(2) 0.0012(2) 0.0043(2)
C31 0.0209(11) 0.0258(12) 0.0216(11) 0.0001(9) 0.0011(9) 0.0066(9)
C32 0.0226(12) 0.0278(13) 0.0329(13) 0.0036(10) 0.0018(10) 0.0007(10)
C33 0.0288(13) 0.0294(14) 0.0485(17) -0.0022(12) 0.0059(12) -0.0034(11)
C34 0.0278(14) 0.0498(18) 0.0352(16) -0.0154(13) -0.0034(11) -0.0001(13)
C35 0.0306(14) 0.0518(18) 0.0251(13) -0.0026(12) -0.0054(11) 0.0094(13)
C36 0.0300(13) 0.0387(14) 0.0228(12) 0.0024(11) -0.0014(10) 0.0092(11)
C37 0.0227(11) 0.0181(10) 0.0204(11) 0.0037(8) 0.0025(9) 0.0026(9)
C38 0.0279(12) 0.0299(12) 0.0239(12) 0.0085(10) 0.0026(10) 0.0052(10)
C39 0.0384(14) 0.0363(14) 0.0255(13) 0.0063(11) 0.0086(11) 0.0069(12)
C40 0.0310(13) 0.0295(13) 0.0364(14) 0.0039(11) 0.0158(11) 0.0066(11)
C41 0.0278(13) 0.0349(14) 0.0393(15) 0.0040(12) 0.0033(11) 0.0119(11)
C42 0.0276(12) 0.0348(14) 0.0276(13) 0.0043(11) 0.0000(10) 0.0098(11)
C43 0.0247(11) 0.0243(11) 0.0227(11) 0.0108(9) 0.0011(9) 0.0076(9)
C44 0.0361(13) 0.0294(13) 0.0234(12) 0.0106(10) 0.0033(10) 0.0099(11)
C45 0.0447(16) 0.0422(15) 0.0279(13) 0.0197(12) 0.0086(11) 0.0120(13)
C46 0.0497(17) 0.0389(15) 0.0393(16) 0.0255(13) 0.0047(13) 0.0059(13)
C47 0.0512(17) 0.0243(13) 0.0353(15) 0.0135(11) -0.0002(12) 0.0036(12)
C48 0.0345(13) 0.0248(12) 0.0267(12) 0.0102(10) -0.0001(10) 0.0069(10)
P2 0.0193(3) 0.0208(3) 0.0173(3) 0.0064(2) 0.0013(2) 0.0023(2)
C49 0.0196(11) 0.0336(13) 0.0257(12) 0.0144(10) 0.0012(9) 0.0016(9)
C50 0.0216(11) 0.0383(14) 0.0320(13) 0.0117(11) 0.0046(10) 0.0087(10)
C51 0.0271(13) 0.0498(17) 0.0475(17) 0.0217(14) 0.0067(12) 0.0162(12)
C52 0.0240(13) 0.063(2) 0.0447(17) 0.0314(15) 0.0004(12) 0.0100(13)
C53 0.0304(14) 0.0575(19) 0.0345(15) 0.0206(14) -0.0067(11) 0.0014(13)
C54 0.0299(13) 0.0399(15) 0.0273(13) 0.0123(11) -0.0046(10) 0.0007(11)
C55 0.0228(11) 0.0218(11) 0.0233(11) 0.0084(9) 0.0040(9) 0.0040(9)
C56 0.0305(12) 0.0278(12) 0.0226(12) 0.0088(10) 0.0021(10) 0.0026(10)
C57 0.0419(15) 0.0367(15) 0.0297(14) 0.0146(11) 0.0084(11) 0.0041(12)
C58 0.0364(14) 0.0310(14) 0.0422(16) 0.0158(12) 0.0124(12) 0.0009(11)
C59 0.0361(14) 0.0301(14) 0.0412(16) 0.0097(12) 0.0047(12) -0.0079(11)
C60 0.0332(13) 0.0306(13) 0.0278(13) 0.0050(10) 0.0017(10) -0.0032(11)
C61 0.0258(11) 0.0230(11) 0.0202(11) 0.0022(9) 0.0007(9) 0.0015(9)
C62 0.0354(14) 0.0348(14) 0.0218(12) 0.0082(10) 0.0031(10) 0.0039(11)
C63 0.0451(16) 0.0456(17) 0.0217(13) 0.0038(11) 0.0080(11) 0.0043(13)
C64 0.0477(17) 0.0402(16) 0.0358(16) -0.0059(13) 0.0099(13) 0.0102(14)
C65 0.0477(17) 0.0302(14) 0.0422(16) 0.0035(12) 0.0049(13) 0.0123(13)
C66 0.0323(13) 0.0277(13) 0.0261(12) 0.0047(10) 0.0015(10) 0.0047(10)
O1 0.097(2) 0.0602(18) 0.075(2) 0.0017(15) -0.0305(18) 0.0010(16)
C67 0.071(3) 0.044(2) 0.071(3) -0.0003(18) -0.017(2) 0.0160(18)
C68 0.108(4) 0.095(4) 0.085(4) -0.003(3) 0.014(3) 0.005(3)
C69 0.079(3) 0.089(3) 0.084(3) 0.030(3) -0.024(3) 0.002(3)
O2 0.078(2) 0.162(4) 0.077(2) 0.048(2) 0.0229(17) 0.072(2)
C70 0.0518(19) 0.0543(19) 0.0293(15) 0.0083(13) 0.0055(13) 0.0216(15)
C71 0.127(4) 0.059(3) 0.054(2) 0.013(2) -0.015(3) 0.023(3)
C72 0.103(4) 0.144(5) 0.047(2) 0.022(3) -0.002(2) -0.055(4)

loop_
_atom_type_symbol
_atom_type_scat_dispersion_real
_atom_type_scat_dispersion_imag
_atom_type_scat_Cromer_Mann_a1
_atom_type_scat_Cromer_Mann_b1
_atom_type_scat_Cromer_Mann_a2
_atom_type_scat_Cromer_Mann_b2
_atom_type_scat_Cromer_Mann_a3
_atom_type_scat_Cromer_Mann_b3
_atom_type_scat_Cromer_Mann_a4
_atom_type_scat_Cromer_Mann_b4
_atom_type_scat_Cromer_Mann_c
_atom_type_scat_source
'C ' 0.0033 0.0016 2.3100 20.8439 1.0200 10.2075 1.5886 0.5687 0.8650 51.6512 0.2156 International_Tables_Vol_IV_Table_2.2B
'H ' 0.0000 0.0000 0.4930 10.5109 0.3229 26.1257 0.1402 3.1424 0.0408 57.7998 0.0030 International_Tables_Vol_IV_Table_2.2B
'O ' 0.0106 0.0060 3.0485 13.2771 2.2868 5.7011 1.5463 0.3239 0.8670 32.9089 0.2508 International_Tables_Vol_IV_Table_2.2B
'P ' 0.1023 0.0942 6.4345 1.9067 4.1791 27.1570 1.7800 0.5260 1.4908 68.1645 1.1149 International_Tables_Vol_IV_Table_2.2B
'Ru ' -1.2594 0.8363 19.2674 0.8085 12.9182 8.4347 4.8634 24.7997 1.5676 94.2928 5.3787 International_Tables_Vol_IV_Table_2.2B
'S ' 0.1246 0.1234 6.9053 1.4679 5.2034 22.2151 1.4379 0.2536 1.5863 56.1720 0.8669 International_Tables_Vol_IV_Table_2.2B

loop_
_geom_angle_atom_site_label_1
_geom_angle_site_symmetry_1
_geom_angle_atom_site_label_2
_geom_angle_site_symmetry_2
_geom_angle_atom_site_label_3
_geom_angle_site_symmetry_3
_geom_angle
_geom_angle_publ_flag
S1 . Ru1 . S2 . 138.59(2) yes
S1 . Ru1 . P1 . 123.30(2) yes
S2 . Ru1 . P1 . 86.29(2) yes
S1 . Ru1 . P2 . 85.77(2) yes
S2 . Ru1 . P2 . 118.29(2) yes
P1 . Ru1 . P2 . 102.13(2) yes
Ru1 . S1 . C1 . 110.87(8) yes
S1 . C1 . C2 . 117.8(2) yes
S1 . C1 . C6 . 121.5(2) yes
C2 . C1 . C6 . 120.5(2) yes
C1 . C2 . C3 . 118.1(3) yes
C1 . C2 . C7 . 121.6(3) yes
C3 . C2 . C7 . 120.2(3) yes
C2 . C3 . C4 . 123.0(3) yes
C2 . C3 . H31 . 118.489 no
C4 . C3 . H31 . 118.489 no
C3 . C4 . C5 . 118.2(3) yes
C3 . C4 . C10 . 114.6(4) yes
C5 . C4 . C10 . 127.2(4) yes
C3 . C4 . C80 . 138.6(5) yes
C5 . C4 . C80 . 103.2(5) yes
C4 . C5 . C6 . 122.0(3) yes
C4 . C5 . H51 . 118.978 no
C6 . C5 . H51 . 118.978 no
C1 . C6 . C5 . 118.1(3) yes
C1 . C6 . C13 . 120.9(2) yes
C5 . C6 . C13 . 120.9(3) yes
C2 . C7 . C8 . 114.9(3) yes
C2 . C7 . C9 . 110.0(2) yes
C8 . C7 . C9 . 109.4(3) yes
C2 . C7 . H71 . 105.291 no
C8 . C7 . H71 . 105.936 no
C9 . C7 . H71 . 111.236 no
C7 . C8 . H81 . 109.467 no
C7 . C8 . H82 . 109.467 no
H81 . C8 . H82 . 109.476 no
C7 . C8 . H83 . 109.467 no
H81 . C8 . H83 . 109.476 no
H82 . C8 . H83 . 109.476 no
C7 . C9 . H91 . 109.467 no
C7 . C9 . H92 . 109.467 no
H91 . C9 . H92 . 109.476 no
C7 . C9 . H93 . 109.467 no
H91 . C9 . H93 . 109.476 no
H92 . C9 . H93 . 109.476 no
C4 . C10 . C11 . 107.4(4) yes
C4 . C10 . C12 . 110.3(4) yes
C11 . C10 . C12 . 109.3(5) yes
C4 . C10 . H101 . 110.213 no
C11 . C10 . H101 . 111.195 no
C12 . C10 . H101 . 108.367 no
C10 . C11 . H111 . 109.466 no
C10 . C11 . H112 . 109.468 no
H111 . C11 . H112 . 109.477 no
C10 . C11 . H113 . 109.466 no
H111 . C11 . H113 . 109.474 no
H112 . C11 . H113 . 109.477 no
C10 . C12 . H121 . 109.464 no
C10 . C12 . H122 . 109.464 no
H121 . C12 . H122 . 109.473 no
C10 . C12 . H123 . 109.469 no
H121 . C12 . H123 . 109.478 no
H122 . C12 . H123 . 109.479 no
C4 . C80 . C81 . 109.5(7) yes
C4 . C80 . C82 . 103.4(9) yes
C81 . C80 . C82 . 105.4(10) yes
C4 . C80 . H801 . 112.062 no
C81 . C80 . H801 . 110.320 no
C82 . C80 . H801 . 115.756 no
C80 . C81 . H811 . 109.468 no
C80 . C81 . H812 . 109.465 no
C80 . C81 . H813 . 109.468 no
H811 . C81 . H812 . 109.474 no
H811 . C81 . H813 . 109.478 no
H812 . C81 . H813 . 109.474 no
C80 . C82 . H821 . 109.480 no
C80 . C82 . H822 . 109.470 no
C80 . C82 . H823 . 109.454 no
H821 . C82 . H822 . 109.493 no
H821 . C82 . H823 . 109.472 no
H822 . C82 . H823 . 109.459 no
C6 . C13 . C14 . 114.8(3) yes
C6 . C13 . C15 . 109.9(2) yes
C14 . C13 . C15 . 110.1(3) yes
C6 . C13 . H131 . 105.672 no
C14 . C13 . H131 . 105.357 no
C15 . C13 . H131 . 110.799 no
C13 . C14 . H141 . 109.467 no
C13 . C14 . H142 . 109.467 no
H141 . C14 . H142 . 109.476 no
C13 . C14 . H143 . 109.467 no
H141 . C14 . H143 . 109.476 no
H142 . C14 . H143 . 109.476 no
C13 . C15 . H151 . 109.467 no
C13 . C15 . H152 . 109.467 no
H151 . C15 . H152 . 109.476 no
C13 . C15 . H153 . 109.467 no
H151 . C15 . H153 . 109.476 no
H152 . C15 . H153 . 109.476 no
Ru1 . S2 . C16 . 107.01(8) yes
S2 . C16 . C17 . 118.68(18) yes
S2 . C16 . C21 . 121.05(19) yes
C17 . C16 . C21 . 120.0(2) yes
C16 . C17 . C18 . 118.5(2) yes
C16 . C17 . C22 . 121.2(2) yes
C18 . C17 . C22 . 120.3(2) yes
C17 . C18 . C19 . 122.2(3) yes
C17 . C18 . H181 . 118.911 no
C19 . C18 . H181 . 118.911 no
C18 . C19 . C20 . 118.3(3) yes
C18 . C19 . C25 . 127.0(3) yes
C20 . C19 . C25 . 114.4(3) yes
C18 . C19 . C95 . 108.5(5) yes
C20 . C19 . C95 . 132.0(4) yes
C19 . C20 . C21 . 122.5(3) yes
C19 . C20 . H201 . 118.748 no
C21 . C20 . H201 . 118.748 no
C16 . C21 . C20 . 118.5(3) yes
C16 . C21 . C28 . 121.0(2) yes
C20 . C21 . C28 . 120.4(3) yes
C17 . C22 . C23 . 114.8(2) yes
C17 . C22 . C24 . 109.5(2) yes
C23 . C22 . C24 . 109.7(2) yes
C17 . C22 . H221 . 105.806 no
C23 . C22 . H221 . 105.629 no
C24 . C22 . H221 . 111.358 no
C22 . C23 . H231 . 109.467 no
C22 . C23 . H232 . 109.467 no
H231 . C23 . H232 . 109.476 no
C22 . C23 . H233 . 109.467 no
H231 . C23 . H233 . 109.476 no
H232 . C23 . H233 . 109.476 no
C22 . C24 . H241 . 109.467 no
C22 . C24 . H242 . 109.467 no
H241 . C24 . H242 . 109.476 no
C22 . C24 . H243 . 109.467 no
H241 . C24 . H243 . 109.476 no
H242 . C24 . H243 . 109.476 no
C19 . C25 . C26 . 105.4(4) yes
C19 . C25 . C27 . 110.8(4) yes
C26 . C25 . C27 . 106.4(5) yes
C19 . C25 . H251 . 110.294 no
C26 . C25 . H251 . 114.413 no
C27 . C25 . H251 . 109.332 no
C25 . C26 . H261 . 109.467 no
C25 . C26 . H262 . 109.467 no
H261 . C26 . H262 . 109.475 no
C25 . C26 . H263 . 109.467 no
H261 . C26 . H263 . 109.476 no
H262 . C26 . H263 . 109.476 no
C25 . C27 . H271 . 109.466 no
C25 . C27 . H272 . 109.467 no
H271 . C27 . H272 . 109.476 no
C25 . C27 . H273 . 109.466 no
H271 . C27 . H273 . 109.476 no
H272 . C27 . H273 . 109.476 no
C19 . C95 . C96 . 113.1(7) yes
C19 . C95 . C97 . 105.4(8) yes
C96 . C95 . C97 . 109.8(9) yes
C19 . C95 . H951 . 109.936 no
C96 . C95 . H951 . 105.512 no
C97 . C95 . H951 . 113.241 no
C95 . C96 . H961 . 109.466 no
C95 . C96 . H962 . 109.466 no
C95 . C96 . H963 . 109.466 no
H961 . C96 . H962 . 109.476 no
H961 . C96 . H963 . 109.476 no
H962 . C96 . H963 . 109.476 no
C95 . C97 . H971 . 109.467 no
C95 . C97 . H972 . 109.466 no
C95 . C97 . H973 . 109.467 no
H971 . C97 . H972 . 109.476 no
H971 . C97 . H973 . 109.477 no
H972 . C97 . H973 . 109.476 no
C21 . C28 . C29 . 114.9(3) yes
C21 . C28 . C30 . 110.4(2) yes
C29 . C28 . C30 . 108.9(3) yes
C21 . C28 . H281 . 104.830 no
C29 . C28 . H281 . 106.381 no
C30 . C28 . H281 . 111.318 no
C28 . C29 . H291 . 109.467 no
C28 . C29 . H292 . 109.467 no
H291 . C29 . H292 . 109.476 no
C28 . C29 . H293 . 109.467 no
H291 . C29 . H293 . 109.476 no
H292 . C29 . H293 . 109.476 no
C28 . C30 . H301 . 109.467 no
C28 . C30 . H302 . 109.467 no
H301 . C30 . H302 . 109.476 no
C28 . C30 . H303 . 109.467 no
H301 . C30 . H303 . 109.476 no
H302 . C30 . H303 . 109.476 no
Ru1 . P1 . C31 . 111.23(8) yes
Ru1 . P1 . C37 . 116.48(8) yes
C31 . P1 . C37 . 100.68(10) yes
Ru1 . P1 . C43 . 120.23(8) yes
C31 . P1 . C43 . 103.58(11) yes
C37 . P1 . C43 . 102.17(11) yes
P1 . C31 . C32 . 117.67(19) yes
P1 . C31 . C36 . 123.8(2) yes
C32 . C31 . C36 . 118.4(2) yes
C31 . C32 . C33 . 120.8(3) yes
C31 . C32 . H321 . 119.575 no
C33 . C32 . H321 . 119.575 no
C32 . C33 . C34 . 119.8(3) yes
C32 . C33 . H331 . 120.080 no
C34 . C33 . H331 . 120.080 no
C33 . C34 . C35 . 120.0(3) yes
C33 . C34 . H341 . 120.005 no
C35 . C34 . H341 . 120.005 no
C34 . C35 . C36 . 120.6(3) yes
C34 . C35 . H351 . 119.683 no
C36 . C35 . H351 . 119.683 no
C31 . C36 . C35 . 120.2(3) yes
C31 . C36 . H361 . 119.879 no
C35 . C36 . H361 . 119.879 no
P1 . C37 . C38 . 121.51(18) yes
P1 . C37 . C42 . 119.78(18) yes
C38 . C37 . C42 . 118.7(2) yes
C37 . C38 . C39 . 120.3(2) yes
C37 . C38 . H381 . 119.834 no
C39 . C38 . H381 . 119.834 no
C38 . C39 . C40 . 120.4(2) yes
C38 . C39 . H391 . 119.797 no
C40 . C39 . H391 . 119.797 no
C39 . C40 . C41 . 119.5(2) yes
C39 . C40 . H401 . 120.269 no
C41 . C40 . H401 . 120.269 no
C40 . C41 . C42 . 120.3(2) yes
C40 . C41 . H411 . 119.829 no
C42 . C41 . H411 . 119.829 no
C37 . C42 . C41 . 120.8(2) yes
C37 . C42 . H421 . 119.624 no
C41 . C42 . H421 . 119.624 no
P1 . C43 . C44 . 120.40(18) yes
P1 . C43 . C48 . 120.54(18) yes
C44 . C43 . C48 . 118.8(2) yes
C43 . C44 . C45 . 120.6(2) yes
C43 . C44 . H441 . 119.689 no
C45 . C44 . H441 . 119.689 no
C44 . C45 . C46 . 119.9(3) yes
C44 . C45 . H451 . 120.050 no
C46 . C45 . H451 . 120.050 no
C45 . C46 . C47 . 119.9(3) yes
C45 . C46 . H461 . 120.041 no
C47 . C46 . H461 . 120.041 no
C46 . C47 . C48 . 120.4(3) yes
C46 . C47 . H471 . 119.802 no
C48 . C47 . H471 . 119.802 no
C43 . C48 . C47 . 120.4(2) yes
C43 . C48 . H481 . 119.810 no
C47 . C48 . H481 . 119.810 no
Ru1 . P2 . C49 . 109.83(8) yes
Ru1 . P2 . C55 . 118.58(8) yes
C49 . P2 . C55 . 100.15(11) yes
Ru1 . P2 . C61 . 119.73(8) yes
C49 . P2 . C61 . 104.22(11) yes
C55 . P2 . C61 . 101.78(11) yes
P2 . C49 . C50 . 117.25(19) yes
P2 . C49 . C54 . 123.5(2) yes
C50 . C49 . C54 . 119.2(2) yes
C49 . C50 . C51 . 120.7(3) yes
C49 . C50 . H501 . 119.647 no
C51 . C50 . H501 . 119.647 no
C50 . C51 . C52 . 119.8(3) yes
C50 . C51 . H511 . 120.119 no
C52 . C51 . H511 . 120.119 no
C51 . C52 . C53 . 120.0(3) yes
C51 . C52 . H521 . 120.017 no
C53 . C52 . H521 . 120.017 no
C52 . C53 . C54 . 120.6(3) yes
C52 . C53 . H531 . 119.679 no
C54 . C53 . H531 . 119.679 no
C49 . C54 . C53 . 119.7(3) yes
C49 . C54 . H541 . 120.138 no
C53 . C54 . H541 . 120.137 no
P2 . C55 . C56 . 122.23(18) yes
P2 . C55 . C60 . 118.59(18) yes
C56 . C55 . C60 . 119.1(2) yes
C55 . C56 . C57 . 120.2(2) yes
C55 . C56 . H561 . 119.881 no
C57 . C56 . H561 . 119.881 no
C56 . C57 . C58 . 120.3(3) yes
C56 . C57 . H571 . 119.826 no
C58 . C57 . H571 . 119.826 no
C57 . C58 . C59 . 119.8(2) yes
C57 . C58 . H581 . 120.089 no
C59 . C58 . H581 . 120.089 no
C58 . C59 . C60 . 120.2(3) yes
C58 . C59 . H591 . 119.917 no
C60 . C59 . H591 . 119.917 no
C55 . C60 . C59 . 120.3(2) yes
C55 . C60 . H601 . 119.859 no
C59 . C60 . H601 . 119.859 no
P2 . C61 . C62 . 119.83(19) yes
P2 . C61 . C66 . 120.93(19) yes
C62 . C61 . C66 . 119.0(2) yes
C61 . C62 . C63 . 120.2(3) yes
C61 . C62 . H621 . 119.913 no
C63 . C62 . H621 . 119.913 no
C62 . C63 . C64 . 120.0(3) yes
C62 . C63 . H631 . 120.009 no
C64 . C63 . H631 . 120.009 no
C63 . C64 . C65 . 120.3(3) yes
C63 . C64 . H641 . 119.871 no
C65 . C64 . H641 . 119.871 no
C64 . C65 . C66 . 120.2(3) yes
C64 . C65 . H651 . 119.891 no
C66 . C65 . H651 . 119.891 no
C61 . C66 . C65 . 120.3(3) yes
C61 . C66 . H661 . 119.828 no
C65 . C66 . H661 . 119.828 no
O1 . C67 . C68 . 123.4(5) yes
O1 . C67 . C69 . 121.1(5) yes
C68 . C67 . C69 . 115.5(4) yes
C67 . C68 . H681 . 109.466 no
C67 . C68 . H682 . 109.467 no
H681 . C68 . H682 . 109.475 no
C67 . C68 . H683 . 109.467 no
H681 . C68 . H683 . 109.476 no
H682 . C68 . H683 . 109.476 no
C67 . C69 . H691 . 109.467 no
C67 . C69 . H692 . 109.466 no
H691 . C69 . H692 . 109.475 no
C67 . C69 . H693 . 109.467 no
H691 . C69 . H693 . 109.476 no
H692 . C69 . H693 . 109.476 no
O2 . C70 . C71 . 118.3(4) yes
O2 . C70 . C72 . 125.3(4) yes
C71 . C70 . C72 . 116.3(4) yes
C70 . C71 . H711 . 109.467 no
C70 . C71 . H712 . 109.467 no
H711 . C71 . H712 . 109.476 no
C70 . C71 . H713 . 109.467 no
H711 . C71 . H713 . 109.476 no
H712 . C71 . H713 . 109.476 no
C70 . C72 . H721 . 109.467 no
C70 . C72 . H722 . 109.467 no
H721 . C72 . H722 . 109.476 no
C70 . C72 . H723 . 109.467 no
H721 . C72 . H723 . 109.476 no
H722 . C72 . H723 . 109.476 no

loop_
_geom_bond_atom_site_label_1
_geom_bond_site_symmetry_1
_geom_bond_atom_site_label_2
_geom_bond_site_symmetry_2
_geom_bond_distance
_geom_bond_publ_flag
Ru1 . S1 . 2.2888(6) yes
Ru1 . S2 . 2.2780(6) yes
Ru1 . P1 . 2.2550(6) yes
Ru1 . P2 . 2.2544(6) yes
S1 . C1 . 1.791(3) yes
C1 . C2 . 1.424(4) yes
C1 . C6 . 1.408(4) yes
C2 . C3 . 1.385(4) yes
C2 . C7 . 1.521(4) yes
C3 . C4 . 1.373(5) yes
C3 . H31 . 1.000 no
C4 . C5 . 1.398(5) yes
C4 . C10 . 1.531(5) yes
C4 . C80 . 1.597(9) yes
C5 . C6 . 1.401(4) yes
C5 . H51 . 1.000 no
C6 . C13 . 1.510(4) yes
C7 . C8 . 1.533(5) yes
C7 . C9 . 1.527(4) yes
C7 . H71 . 1.000 no
C8 . H81 . 1.000 no
C8 . H82 . 1.000 no
C8 . H83 . 1.000 no
C9 . H91 . 1.000 no
C9 . H92 . 1.000 no
C9 . H93 . 1.000 no
C10 . C11 . 1.581(8) yes
C10 . C12 . 1.508(7) yes
C10 . H101 . 1.000 no
C11 . H111 . 1.000 no
C11 . H112 . 1.000 no
C11 . H113 . 1.000 no
C12 . H121 . 1.000 no
C12 . H122 . 1.000 no
C12 . H123 . 1.000 no
C80 . C81 . 1.484(11) yes
C80 . C82 . 1.509(15) yes
C80 . H801 . 1.000 no
C81 . H811 . 1.000 no
C81 . H812 . 1.000 no
C81 . H813 . 1.000 no
C82 . H821 . 1.000 no
C82 . H822 . 1.000 no
C82 . H823 . 1.000 no
C13 . C14 . 1.531(4) yes
C13 . C15 . 1.536(4) yes
C13 . H131 . 1.000 no
C14 . H141 . 1.000 no
C14 . H142 . 1.000 no
C14 . H143 . 1.000 no
C15 . H151 . 1.000 no
C15 . H152 . 1.000 no
C15 . H153 . 1.000 no
S2 . C16 . 1.789(2) yes
C16 . C17 . 1.417(3) yes
C16 . C21 . 1.413(3) yes
C17 . C18 . 1.394(4) yes
C17 . C22 . 1.523(4) yes
C18 . C19 . 1.393(5) yes
C18 . H181 . 1.000 no
C19 . C20 . 1.376(5) yes
C19 . C25 . 1.537(5) yes
C19 . C95 . 1.574(9) yes
C20 . C21 . 1.397(4) yes
C20 . H201 . 1.000 no
C21 . C28 . 1.519(4) yes
C22 . C23 . 1.531(4) yes
C22 . C24 . 1.536(4) yes
C22 . H221 . 1.000 no
C23 . H231 . 1.000 no
C23 . H232 . 1.000 no
C23 . H233 . 1.000 no
C24 . H241 . 1.000 no
C24 . H242 . 1.000 no
C24 . H243 . 1.000 no
C25 . C26 . 1.637(9) yes
C25 . C27 . 1.549(8) yes
C25 . H251 . 1.000 no
C26 . H261 . 1.000 no
C26 . H262 . 1.000 no
C26 . H263 . 1.000 no
C27 . H271 . 1.000 no
C27 . H272 . 1.000 no
C27 . H273 . 1.000 no
C95 . C96 . 1.414(11) yes
C95 . C97 . 1.513(13) yes
C95 . H951 . 1.000 no
C96 . H961 . 1.000 no
C96 . H962 . 1.000 no
C96 . H963 . 1.000 no
C97 . H971 . 1.000 no
C97 . H972 . 1.000 no
C97 . H973 . 1.000 no
C28 . C29 . 1.530(4) yes
C28 . C30 . 1.532(4) yes
C28 . H281 . 1.000 no
C29 . H291 . 1.000 no
C29 . H292 . 1.000 no
C29 . H293 . 1.000 no
C30 . H301 . 1.000 no
C30 . H302 . 1.000 no
C30 . H303 . 1.000 no
P1 . C31 . 1.843(2) yes
P1 . C37 . 1.840(2) yes
P1 . C43 . 1.833(2) yes
C31 . C32 . 1.393(4) yes
C31 . C36 . 1.400(4) yes
C32 . C33 . 1.394(4) yes
C32 . H321 . 1.000 no
C33 . C34 . 1.386(5) yes
C33 . H331 . 1.000 no
C34 . C35 . 1.372(5) yes
C34 . H341 . 1.000 no
C35 . C36 . 1.394(4) yes
C35 . H351 . 1.000 no
C36 . H361 . 1.000 no
C37 . C38 . 1.387(3) yes
C37 . C42 . 1.398(3) yes
C38 . C39 . 1.397(4) yes
C38 . H381 . 1.000 no
C39 . C40 . 1.383(4) yes
C39 . H391 . 1.000 no
C40 . C41 . 1.385(4) yes
C40 . H401 . 1.000 no
C41 . C42 . 1.383(4) yes
C41 . H411 . 1.000 no
C42 . H421 . 1.000 no
C43 . C44 . 1.402(3) yes
C43 . C48 . 1.394(3) yes
C44 . C45 . 1.387(4) yes
C44 . H441 . 1.000 no
C45 . C46 . 1.392(4) yes
C45 . H451 . 1.000 no
C46 . C47 . 1.381(4) yes
C46 . H461 . 1.000 no
C47 . C48 . 1.392(4) yes
C47 . H471 . 1.000 no
C48 . H481 . 1.000 no
P2 . C49 . 1.843(2) yes
P2 . C55 . 1.842(2) yes
P2 . C61 . 1.832(2) yes
C49 . C50 . 1.388(4) yes
C49 . C54 . 1.398(4) yes
C50 . C51 . 1.397(4) yes
C50 . H501 . 1.000 no
C51 . C52 . 1.382(4) yes
C51 . H511 . 1.000 no
C52 . C53 . 1.382(5) yes
C52 . H521 . 1.000 no
C53 . C54 . 1.394(4) yes
C53 . H531 . 1.000 no
C54 . H541 . 1.000 no
C55 . C56 . 1.390(3) yes
C55 . C60 . 1.402(3) yes
C56 . C57 . 1.394(4) yes
C56 . H561 . 1.000 no
C57 . C58 . 1.383(4) yes
C57 . H571 . 1.000 no
C58 . C59 . 1.389(4) yes
C58 . H581 . 1.000 no
C59 . C60 . 1.388(4) yes
C59 . H591 . 1.000 no
C60 . H601 . 1.000 no
C61 . C62 . 1.408(3) yes
C61 . C66 . 1.387(4) yes
C62 . C63 . 1.391(4) yes
C62 . H621 . 1.000 no
C63 . C64 . 1.382(5) yes
C63 . H631 . 1.000 no
C64 . C65 . 1.382(5) yes
C64 . H641 . 1.000 no
C65 . C66 . 1.392(4) yes
C65 . H651 . 1.000 no
C66 . H661 . 1.000 no
O1 . C67 . 1.227(5) yes
C67 . C68 . 1.481(8) yes
C67 . C69 . 1.484(6) yes
C68 . H681 . 1.000 no
C68 . H682 . 1.000 no
C68 . H683 . 1.000 no
C69 . H691 . 1.000 no
C69 . H692 . 1.000 no
C69 . H693 . 1.000 no
O2 . C70 . 1.175(4) yes
C70 . C71 . 1.490(6) yes
C70 . C72 . 1.472(6) yes
C71 . H711 . 1.000 no
C71 . H712 . 1.000 no
C71 . H713 . 1.000 no
C72 . H721 . 1.000 no
C72 . H722 . 1.000 no
C72 . H723 . 1.000 no
